data_7041190
loop_
_publ_author_name
'Wang, Zhao-Xi'
'Wu, Lin-Fei'
'Zhang, Xuan'
'Xing, Feifei'
'Li, Ming-Xing'

_publ_section_title
;
 Structural diversity and magnetic properties of six cobalt coordination
 polymers based on 2,2'-phosphinico-dibenzoate ligand.
;
_journal_issue 48
_journal_name_full 'Dalton transactions (Cambridge, England : 2003)'
_journal_page_first 19500
_journal_page_last 19510
_journal_paper_doi 10.1039/c6dt04010a
_journal_volume 45
_journal_year 2016
_chemical_formula_sum 'C84 H88 Co10 O57 P6'
_chemical_formula_weight 2784.66
_chemical_name_systematic
; 
 ? 
;
_space_group_IT_number 2
_symmetry_cell_setting triclinic
_symmetry_space_group_name_Hall '-P 1'
_symmetry_space_group_name_H-M 'P -1'
_atom_sites_solution_hydrogens geom
_atom_sites_solution_primary direct
_atom_sites_solution_secondary difmap
_audit_creation_method SHELXL-97
_audit_update_record
;
2014-07-16 deposited with the CCDC.
2016-11-14 downloaded from the CCDC.
;
_cell_angle_alpha 90.576(2)
_cell_angle_beta 102.133(2)
_cell_angle_gamma 102.622(2)
_cell_formula_units_Z 2
_cell_length_a 14.121(2)
_cell_length_b 16.258(2)
_cell_length_c 22.776(3)
_cell_measurement_temperature 296(2)
_cell_volume 4980.0(11)
_computing_cell_refinement 'Bruker SMART'
_computing_data_collection 'Bruker SMART'
_computing_data_reduction 'Bruker SAINT'
_computing_molecular_graphics 'Bruker SHELXTL'
_computing_publication_material 'Bruker SHELXTL'
_computing_structure_refinement 'SHELXL-97 (Sheldrick, 1997)'
_computing_structure_solution 'SHELXS-97 (Sheldrick, 1990)'
_diffrn_ambient_temperature 296(2)
_diffrn_measured_fraction_theta_full 0.983
_diffrn_measured_fraction_theta_max 0.983
_diffrn_measurement_device_type 'CCD area detector'
_diffrn_measurement_method 'phi and omega scans'
_diffrn_radiation_monochromator graphite
_diffrn_radiation_source 'fine-focus sealed tube'
_diffrn_radiation_type MoK\a
_diffrn_radiation_wavelength 0.71073
_diffrn_reflns_av_R_equivalents 0.0198
_diffrn_reflns_av_sigmaI/netI 0.0432
_diffrn_reflns_limit_h_max 16
_diffrn_reflns_limit_h_min -15
_diffrn_reflns_limit_k_max 18
_diffrn_reflns_limit_k_min -19
_diffrn_reflns_limit_l_max 27
_diffrn_reflns_limit_l_min -25
_diffrn_reflns_number 26087
_diffrn_reflns_theta_full 25.05
_diffrn_reflns_theta_max 25.05
_diffrn_reflns_theta_min 1.85
_exptl_absorpt_coefficient_mu 1.825
_exptl_absorpt_correction_T_max 0.694
_exptl_absorpt_correction_T_min 0.640
_exptl_absorpt_correction_type multi-scan
_exptl_absorpt_process_details 'SADABS, Bruker (2000)'
_exptl_crystal_colour red
_exptl_crystal_density_diffrn 1.857
_exptl_crystal_density_method 'not measured'
_exptl_crystal_description block
_exptl_crystal_F_000 2816
_exptl_crystal_size_max 0.25
_exptl_crystal_size_mid 0.22
_exptl_crystal_size_min 0.20
_refine_diff_density_max 0.605
_refine_diff_density_min -0.655
_refine_diff_density_rms 0.085
_refine_ls_extinction_method none
_refine_ls_goodness_of_fit_ref 1.060
_refine_ls_hydrogen_treatment constr
_refine_ls_matrix_type full
_refine_ls_number_parameters 1432
_refine_ls_number_reflns 17360
_refine_ls_number_restraints 0
_refine_ls_restrained_S_all 1.060
_refine_ls_R_factor_all 0.0555
_refine_ls_R_factor_gt 0.0435
_refine_ls_shift/su_max 0.001
_refine_ls_shift/su_mean 0.000
_refine_ls_structure_factor_coef Fsqd
_refine_ls_weighting_details 'calc w=1/[\s^2^(Fo^2^)+(0.0293P)^2^+10.4023P] where P=(Fo^2^+2Fc^2^)/3'
_refine_ls_weighting_scheme calc
_refine_ls_wR_factor_gt 0.0894
_refine_ls_wR_factor_ref 0.0987
_reflns_number_gt 14401
_reflns_number_total 17360
_reflns_threshold_expression >2sigma(I)
_cod_data_source_file c6dt04010a2.cif
_cod_data_source_block 1
_cod_depositor_comments
;
The following automatic conversions were performed:

'_symmetry_cell_setting' value 'Triclinic' changed to 'triclinic'
according to
/usr/data/users/saulius/crontab/automatic-downloads/rss-feeds/RSC/lib/dictionaries/cif_core.dic
dictionary named 'cif_core.dic' version 2.4.2 from 2011-04-26.

'_exptl_absorpt_correction_type' value 'multi_scan' changed to
'multi-scan' according to
/usr/data/users/saulius/crontab/automatic-downloads/rss-feeds/RSC/lib/dictionaries/cif_core.dic
dictionary named 'cif_core.dic' version 2.4.2 from 2011-04-26.

Automatic conversion script
Id: cif_fix_values 4268 2015-11-12 08:31:59Z antanas 

 Adding full bibliography for 7041190--7041195.cif.
;
_cod_original_cell_volume 4979.9(13)
_cod_original_sg_symbol_H-M 'P-1   '
_cod_database_code 7041190

loop_
_symmetry_equiv_pos_as_xyz
'x, y, z'
'-x, -y, -z'

loop_
_atom_site_label
_atom_site_type_symbol
_atom_site_fract_x
_atom_site_fract_y
_atom_site_fract_z
_atom_site_U_iso_or_equiv
_atom_site_adp_type
_atom_site_occupancy
_atom_site_symmetry_multiplicity
_atom_site_calc_flag
_atom_site_refinement_flags
C1 C 0.5743(3) 0.6692(3) 0.29893(19) 0.0242(9) Uani 1 1 d .
C2 C 0.6452(3) 0.7549(2) 0.30933(18) 0.0228(9) Uani 1 1 d .
C3 C 0.6604(3) 0.7971(3) 0.3650(2) 0.0328(10) Uani 1 1 d .
H3 H 0.6320 0.7699 0.3950 0.039 Uiso 1 1 calc R
C4 C 0.7166(4) 0.8784(3) 0.3766(2) 0.0403(12) Uani 1 1 d .
H4 H 0.7250 0.9065 0.4137 0.048 Uiso 1 1 calc R
C5 C 0.7606(4) 0.9179(3) 0.3324(2) 0.0390(12) Uani 1 1 d .
H5 H 0.7977 0.9732 0.3396 0.047 Uiso 1 1 calc R
C6 C 0.7498(3) 0.8757(3) 0.2777(2) 0.0302(10) Uani 1 1 d .
H6 H 0.7816 0.9025 0.2489 0.036 Uiso 1 1 calc R
C7 C 0.6922(3) 0.7940(2) 0.26468(18) 0.0229(9) Uani 1 1 d .
C8 C 0.7699(3) 0.8041(2) 0.15325(17) 0.0196(8) Uani 1 1 d .
C9 C 0.7292(3) 0.8497(3) 0.10671(19) 0.0264(9) Uani 1 1 d .
H9 H 0.6635 0.8539 0.1024 0.032 Uiso 1 1 calc R
C10 C 0.7840(3) 0.8888(3) 0.0668(2) 0.0309(10) Uani 1 1 d .
H10 H 0.7559 0.9205 0.0370 0.037 Uiso 1 1 calc R
C11 C 0.8806(3) 0.8803(3) 0.0715(2) 0.0329(11) Uani 1 1 d .
H11 H 0.9167 0.9039 0.0436 0.039 Uiso 1 1 calc R
C12 C 0.9233(3) 0.8367(3) 0.11786(19) 0.0290(10) Uani 1 1 d .
H12 H 0.9887 0.8322 0.1213 0.035 Uiso 1 1 calc R
C13 C 0.8702(3) 0.7996(2) 0.15930(18) 0.0212(9) Uani 1 1 d .
C14 C 0.9249(3) 0.7584(3) 0.21019(19) 0.0242(9) Uani 1 1 d .
C15 C 0.0941(3) 0.5975(2) 0.12960(18) 0.0207(9) Uani 1 1 d .
C16 C 0.1020(3) 0.6719(2) 0.09241(18) 0.0229(9) Uani 1 1 d .
C17 C 0.0332(4) 0.6666(3) 0.0381(2) 0.0362(11) Uani 1 1 d .
H17 H -0.0139 0.6165 0.0260 0.043 Uiso 1 1 calc R
C18 C 0.0333(4) 0.7340(3) 0.0020(2) 0.0400(12) Uani 1 1 d .
H18 H -0.0147 0.7304 -0.0334 0.048 Uiso 1 1 calc R
C19 C 0.1062(4) 0.8069(3) 0.01930(19) 0.0337(11) Uani 1 1 d .
H19 H 0.1084 0.8523 -0.0053 0.040 Uiso 1 1 calc R
C20 C 0.1756(3) 0.8133(3) 0.07257(18) 0.0253(9) Uani 1 1 d .
H20 H 0.2236 0.8632 0.0833 0.030 Uiso 1 1 calc R
C21 C 0.1757(3) 0.7467(2) 0.11085(17) 0.0189(8) Uani 1 1 d .
C22 C 0.3560(3) 0.8624(2) 0.17899(18) 0.0235(9) Uani 1 1 d .
C23 C 0.3629(4) 0.9260(3) 0.2223(2) 0.0349(11) Uani 1 1 d .
H23 H 0.3204 0.9171 0.2489 0.042 Uiso 1 1 calc R
C24 C 0.4319(4) 1.0021(3) 0.2265(2) 0.0481(14) Uani 1 1 d .
H24 H 0.4364 1.0432 0.2562 0.058 Uiso 1 1 calc R
C25 C 0.4936(4) 1.0166(3) 0.1867(3) 0.0506(15) Uani 1 1 d .
H25 H 0.5411 1.0671 0.1901 0.061 Uiso 1 1 calc R
C26 C 0.4852(4) 0.9563(3) 0.1416(2) 0.0403(12) Uani 1 1 d .
H26 H 0.5256 0.9677 0.1139 0.048 Uiso 1 1 calc R
C27 C 0.4179(3) 0.8793(3) 0.1368(2) 0.0285(10) Uani 1 1 d .
C28 C 0.4084(3) 0.8191(3) 0.0845(2) 0.0325(11) Uani 1 1 d .
C29 C 0.1418(3) 0.8035(2) 0.37613(18) 0.0242(9) Uani 1 1 d .
C30 C 0.2495(3) 0.8364(3) 0.37392(18) 0.0249(9) Uani 1 1 d .
C31 C 0.3156(3) 0.7864(2) 0.36664(17) 0.0187(8) Uani 1 1 d .
C32 C 0.4129(3) 0.8272(3) 0.36493(19) 0.0263(9) Uani 1 1 d .
H32 H 0.4578 0.7948 0.3601 0.032 Uiso 1 1 calc R
C33 C 0.4443(3) 0.9139(3) 0.3702(2) 0.0336(11) Uani 1 1 d .
H33 H 0.5088 0.9397 0.3677 0.040 Uiso 1 1 calc R
C34 C 0.3787(4) 0.9618(3) 0.3791(2) 0.0399(12) Uani 1 1 d .
H34 H 0.3996 1.0203 0.3835 0.048 Uiso 1 1 calc R
C35 C 0.2821(3) 0.9237(3) 0.3815(2) 0.0340(11) Uani 1 1 d .
H35 H 0.2388 0.9566 0.3882 0.041 Uiso 1 1 calc R
C36 C 0.2451(3) 0.6289(2) 0.42467(17) 0.0201(8) Uani 1 1 d .
C37 C 0.2392(3) 0.6824(3) 0.47129(19) 0.0280(10) Uani 1 1 d .
H37 H 0.2595 0.7404 0.4689 0.034 Uiso 1 1 calc R
C38 C 0.2041(4) 0.6519(3) 0.5208(2) 0.0398(12) Uani 1 1 d .
H38 H 0.2025 0.6889 0.5519 0.048 Uiso 1 1 calc R
C39 C 0.1715(4) 0.5665(3) 0.5238(2) 0.0456(13) Uani 1 1 d .
H39 H 0.1465 0.5457 0.5567 0.055 Uiso 1 1 calc R
C40 C 0.1752(4) 0.5110(3) 0.4784(2) 0.0377(12) Uani 1 1 d .
H40 H 0.1514 0.4533 0.4805 0.045 Uiso 1 1 calc R
C41 C 0.2146(3) 0.5409(3) 0.42941(18) 0.0244(9) Uani 1 1 d .
C42 C 0.2171(3) 0.4732(2) 0.38388(18) 0.0221(9) Uani 1 1 d .
C43 C -0.0395(3) 0.3180(3) 0.20627(19) 0.0242(9) Uani 1 1 d .
C44 C -0.1113(3) 0.2336(3) 0.19727(19) 0.0244(9) Uani 1 1 d .
C45 C -0.1303(3) 0.1903(3) 0.1414(2) 0.0319(10) Uani 1 1 d .
H45 H -0.1038 0.2165 0.1105 0.038 Uiso 1 1 calc R
C46 C -0.1876(4) 0.1092(3) 0.1314(2) 0.0392(12) Uani 1 1 d .
H46 H -0.1990 0.0810 0.0939 0.047 Uiso 1 1 calc R
C47 C -0.2278(4) 0.0699(3) 0.1760(2) 0.0382(12) Uani 1 1 d .
H47 H -0.2650 0.0145 0.1696 0.046 Uiso 1 1 calc R
C48 C -0.2128(3) 0.1133(3) 0.2313(2) 0.0313(10) Uani 1 1 d .
H48 H -0.2422 0.0869 0.2611 0.038 Uiso 1 1 calc R
C49 C -0.1551(3) 0.1948(2) 0.24304(18) 0.0211(9) Uani 1 1 d .
C50 C -0.2330(3) 0.1851(2) 0.35357(18) 0.0209(9) Uani 1 1 d .
C51 C -0.1902(3) 0.1458(3) 0.40333(18) 0.0267(9) Uani 1 1 d .
H51 H -0.1225 0.1474 0.4106 0.032 Uiso 1 1 calc R
C52 C -0.2457(3) 0.1046(3) 0.44222(19) 0.0311(10) Uani 1 1 d .
H52 H -0.2155 0.0788 0.4749 0.037 Uiso 1 1 calc R
C53 C -0.3454(3) 0.1024(3) 0.4320(2) 0.0342(11) Uani 1 1 d .
H53 H -0.3830 0.0759 0.4583 0.041 Uiso 1 1 calc R
C54 C -0.3904(3) 0.1397(3) 0.3823(2) 0.0296(10) Uani 1 1 d .
H54 H -0.4581 0.1378 0.3758 0.036 Uiso 1 1 calc R
C55 C -0.3367(3) 0.1794(2) 0.34240(18) 0.0213(9) Uani 1 1 d .
C56 C -0.3940(3) 0.2157(2) 0.28888(19) 0.0220(9) Uani 1 1 d .
C57 C 0.4491(3) 0.3680(2) 0.36399(18) 0.0208(9) Uani 1 1 d .
C58 C 0.4356(3) 0.2922(2) 0.40057(17) 0.0203(8) Uani 1 1 d .
C59 C 0.5058(3) 0.2921(3) 0.45260(19) 0.0310(10) Uani 1 1 d .
H59 H 0.5604 0.3374 0.4630 0.037 Uiso 1 1 calc R
C60 C 0.4959(4) 0.2251(3) 0.4896(2) 0.0386(12) Uani 1 1 d .
H60 H 0.5438 0.2252 0.5246 0.046 Uiso 1 1 calc R
C61 C 0.4148(3) 0.1588(3) 0.4745(2) 0.0333(11) Uani 1 1 d .
H61 H 0.4072 0.1141 0.4995 0.040 Uiso 1 1 calc R
C62 C 0.3443(3) 0.1582(3) 0.42203(19) 0.0256(9) Uani 1 1 d .
H62 H 0.2900 0.1125 0.4122 0.031 Uiso 1 1 calc R
C63 C 0.3524(3) 0.2244(2) 0.38335(17) 0.0201(8) Uani 1 1 d .
C64 C 0.1637(3) 0.1187(2) 0.31524(18) 0.0222(9) Uani 1 1 d .
C65 C 0.1504(3) 0.0577(3) 0.2696(2) 0.0356(11) Uani 1 1 d .
H65 H 0.1899 0.0672 0.2413 0.043 Uiso 1 1 calc R
C66 C 0.0795(4) -0.0173(3) 0.2652(2) 0.0483(14) Uani 1 1 d .
H66 H 0.0710 -0.0573 0.2339 0.058 Uiso 1 1 calc R
C67 C 0.0216(4) -0.0322(3) 0.3072(3) 0.0497(14) Uani 1 1 d .
H67 H -0.0264 -0.0822 0.3044 0.060 Uiso 1 1 calc R
C68 C 0.0349(3) 0.0269(3) 0.3534(2) 0.0410(12) Uani 1 1 d .
H68 H -0.0039 0.0159 0.3820 0.049 Uiso 1 1 calc R
C69 C 0.1048(3) 0.1025(3) 0.3586(2) 0.0280(10) Uani 1 1 d .
C70 C 0.1168(3) 0.1628(3) 0.4118(2) 0.0344(11) Uani 1 1 d .
C71 C 0.3281(3) 0.5121(2) 0.12224(17) 0.0208(9) Uani 1 1 d .
C72 C 0.3266(3) 0.4488(2) 0.07331(18) 0.0242(9) Uani 1 1 d .
C73 C 0.3651(4) 0.4819(3) 0.0253(2) 0.0407(12) Uani 1 1 d .
H73 H 0.3899 0.5398 0.0254 0.049 Uiso 1 1 calc R
C74 C 0.3673(6) 0.4304(3) -0.0227(2) 0.068(2) Uani 1 1 d .
H74 H 0.3933 0.4535 -0.0547 0.082 Uiso 1 1 calc R
C75 C 0.3311(6) 0.3455(4) -0.0229(2) 0.076(2) Uani 1 1 d .
H75 H 0.3324 0.3106 -0.0551 0.091 Uiso 1 1 calc R
C76 C 0.2925(4) 0.3109(3) 0.0248(2) 0.0484(15) Uani 1 1 d .
H76 H 0.2678 0.2529 0.0241 0.058 Uiso 1 1 calc R
C77 C 0.2901(3) 0.3613(2) 0.07355(18) 0.0257(9) Uani 1 1 d .
C78 C 0.2129(3) 0.1985(2) 0.12320(17) 0.0222(9) Uani 1 1 d .
C79 C 0.1138(3) 0.1588(3) 0.1218(2) 0.0293(10) Uani 1 1 d .
H79 H 0.0692 0.1914 0.1266 0.035 Uiso 1 1 calc R
C80 C 0.0811(4) 0.0723(3) 0.1135(2) 0.0385(12) Uani 1 1 d .
H80 H 0.0153 0.0471 0.1136 0.046 Uiso 1 1 calc R
C81 C 0.1456(4) 0.0237(3) 0.1052(2) 0.0419(13) Uani 1 1 d .
H81 H 0.1234 -0.0346 0.0993 0.050 Uiso 1 1 calc R
C82 C 0.2433(3) 0.0608(3) 0.1056(2) 0.0361(11) Uani 1 1 d .
H82 H 0.2861 0.0272 0.0991 0.043 Uiso 1 1 calc R
C83 C 0.2788(3) 0.1476(2) 0.11566(18) 0.0231(9) Uani 1 1 d .
C84 C 0.3874(3) 0.1788(3) 0.11582(19) 0.0251(9) Uani 1 1 d .
Co1 Co -0.06081(4) 0.68926(4) 0.33173(2) 0.02474(13) Uani 1 1 d .
Co2 Co 0.10730(4) 0.69137(3) 0.25642(2) 0.02015(12) Uani 1 1 d .
Co3 Co 0.44832(4) 0.69320(3) 0.16820(2) 0.02073(12) Uani 1 1 d .
Co4 Co 0.44588(4) 0.54966(3) 0.36198(3) 0.02340(13) Uani 1 1 d .
Co5 Co 0.25988(4) 0.57753(3) 0.23116(2) 0.01902(12) Uani 1 1 d .
Co6 Co 0.09881(4) 0.43144(3) 0.15414(3) 0.02340(13) Uani 1 1 d .
Co7 Co 0.28666(4) 0.40465(3) 0.27331(2) 0.01907(12) Uani 1 1 d .
Co8 Co 0.08889(4) 0.29482(3) 0.33391(2) 0.02060(12) Uani 1 1 d .
Co9 Co 0.41961(4) 0.27835(3) 0.23850(2) 0.01944(12) Uani 1 1 d .
Co10 Co 0.59465(4) 0.28997(3) 0.16894(2) 0.02340(13) Uani 1 1 d .
O1 O 0.5155(2) 0.64936(18) 0.24833(13) 0.0297(7) Uani 1 1 d .
O2 O 0.5763(2) 0.62254(18) 0.34269(13) 0.0303(7) Uani 1 1 d .
O3 O 0.5819(2) 0.73982(18) 0.15388(13) 0.0283(7) Uani 1 1 d .
O4 O 0.7067(2) 0.65424(17) 0.20148(13) 0.0258(6) Uani 1 1 d .
O5 O 0.8971(2) 0.75571(18) 0.25922(12) 0.0260(6) Uani 1 1 d .
O6 O 0.9971(2) 0.7317(2) 0.20036(13) 0.0337(7) Uani 1 1 d .
O7 O 0.0609(2) 0.52476(17) 0.10436(12) 0.0280(7) Uani 1 1 d .
O8 O 0.12417(19) 0.60903(17) 0.18633(12) 0.0214(6) Uani 1 1 d .
O9 O 0.21124(19) 0.78159(16) 0.23081(12) 0.0209(6) Uani 1 1 d .
O10 O 0.32109(19) 0.69357(16) 0.19779(12) 0.0197(6) Uani 1 1 d .
O11 O 0.4216(4) 0.8474(2) 0.03626(18) 0.0694(13) Uani 1 1 d .
O12 O 0.3847(2) 0.74026(18) 0.09203(13) 0.0281(7) Uani 1 1 d .
O13 O 0.1373(2) 0.41721(17) 0.36836(13) 0.0278(7) Uani 1 1 d .
O14 O 0.2940(2) 0.47228(17) 0.36473(13) 0.0254(6) Uani 1 1 d .
O15 O 0.3947(2) 0.65394(17) 0.36579(13) 0.0254(6) Uani 1 1 d .
O16 O 0.21865(19) 0.63391(16) 0.30357(11) 0.0192(6) Uani 1 1 d .
O17 O 0.0901(2) 0.74299(17) 0.33722(12) 0.0257(6) Uani 1 1 d .
O18 O 0.1075(2) 0.8362(2) 0.41279(15) 0.0437(9) Uani 1 1 d .
O19 O -0.0360(2) 0.36263(19) 0.16137(13) 0.0304(7) Uani 1 1 d .
O20 O 0.0164(2) 0.34004(18) 0.25707(13) 0.0296(7) Uani 1 1 d .
O21 O -0.1734(2) 0.33501(16) 0.30498(13) 0.0244(6) Uani 1 1 d .
O22 O -0.0441(2) 0.25513(18) 0.35402(12) 0.0262(6) Uani 1 1 d .
O23 O -0.3593(2) 0.22511(17) 0.24236(12) 0.0248(6) Uani 1 1 d .
O24 O -0.4750(2) 0.2308(2) 0.29425(13) 0.0359(8) Uani 1 1 d .
O25 O 0.0943(4) 0.1362(2) 0.45843(18) 0.0755(14) Uani 1 1 d .
O26 O 0.1528(2) 0.24122(18) 0.40618(13) 0.0282(7) Uani 1 1 d .
O27 O 0.21143(19) 0.28890(16) 0.30043(12) 0.0197(6) Uani 1 1 d .
O28 O 0.3094(2) 0.19289(16) 0.26282(12) 0.0218(6) Uani 1 1 d .
O29 O 0.40883(19) 0.35785(16) 0.30790(12) 0.0208(6) Uani 1 1 d .
O30 O 0.4937(2) 0.43792(18) 0.38832(14) 0.0366(8) Uani 1 1 d .
O31 O 0.4054(2) 0.57110(17) 0.13476(13) 0.0281(7) Uani 1 1 d .
O32 O 0.2569(2) 0.50698(16) 0.14783(12) 0.0236(6) Uani 1 1 d .
O33 O 0.1380(2) 0.33210(17) 0.12964(13) 0.0286(7) Uani 1 1 d .
O34 O 0.31197(19) 0.34395(16) 0.19383(11) 0.0195(6) Uani 1 1 d .
O35 O 0.4213(2) 0.1494(2) 0.07708(15) 0.0445(9) Uani 1 1 d .
O36 O 0.4408(2) 0.23322(17) 0.15843(12) 0.0252(6) Uani 1 1 d .
O37 O 0.37326(19) 0.52326(15) 0.27305(12) 0.0196(6) Uani 1 1 d .
H37A H 0.4147 0.5232 0.2509 0.023 Uiso 1 1 d R
O38 O -0.0171(2) 0.59673(17) 0.27531(13) 0.0271(7) Uani 1 1 d .
H38A H 0.0012 0.5567 0.2950 0.032 Uiso 1 1 d R
H38B H -0.0615 0.5774 0.2440 0.032 Uiso 1 1 d R
O39 O 0.17310(19) 0.45892(16) 0.23838(12) 0.0208(6) Uani 1 1 d .
H39A H 0.1348 0.4601 0.2624 0.025 Uiso 1 1 d R
O40 O -0.0883(3) 0.7787(2) 0.39062(14) 0.0411(8) Uani 1 1 d .
H40A H -0.0261 0.8133 0.4118 0.062 Uiso 1 1 d R
H40B H -0.1275 0.8135 0.3676 0.062 Uiso 1 1 d R
O41 O -0.2049(2) 0.6171(2) 0.31134(15) 0.0422(8) Uani 1 1 d .
H41A H -0.2401 0.6340 0.2743 0.063 Uiso 1 1 d R
H41B H -0.2034 0.5586 0.3070 0.063 Uiso 1 1 d R
O42 O -0.0303(3) 0.6226(2) 0.40682(14) 0.0427(8) Uani 1 1 d .
H42A H 0.0264 0.6552 0.4348 0.064 Uiso 1 1 d R
H42B H -0.0867 0.6117 0.4252 0.064 Uiso 1 1 d R
O43 O 0.5159(3) 0.5735(2) 0.45648(14) 0.0498(9) Uani 1 1 d .
H43B H 0.5773 0.5965 0.4612 0.060 Uiso 1 1 d R
H43A H 0.4841 0.6071 0.4680 0.060 Uiso 1 1 d R
O44 O 0.5475(2) 0.37518(17) 0.22562(13) 0.0270(7) Uani 1 1 d .
H44A H 0.5309 0.4169 0.2073 0.032 Uiso 1 1 d R
H44B H 0.5900 0.3921 0.2582 0.032 Uiso 1 1 d R
O45 O 0.5646(2) 0.3646(2) 0.09693(14) 0.0386(8) Uani 1 1 d .
H45A H 0.5710 0.4214 0.1119 0.058 Uiso 1 1 d R
H45B H 0.4980 0.3428 0.0744 0.058 Uiso 1 1 d R
O46 O 0.7388(2) 0.36520(19) 0.19147(14) 0.0368(8) Uani 1 1 d .
H46A H 0.7702 0.3540 0.2313 0.055 Uiso 1 1 d R
H46B H 0.7760 0.3521 0.1633 0.055 Uiso 1 1 d R
O47 O 0.6203(2) 0.20391(19) 0.10840(14) 0.0353(7) Uani 1 1 d .
H47B H 0.6471 0.2341 0.0773 0.053 Uiso 1 1 d R
H47A H 0.5587 0.1653 0.0908 0.053 Uiso 1 1 d R
O48 O 0.6879(4) 0.3292(3) 0.02449(19) 0.0933(17) Uani 1 1 d .
H48A H 0.6822 0.2791 0.0109 0.112 Uiso 1 1 d R
H48B H 0.6299 0.3388 0.0186 0.112 Uiso 1 1 d R
O49 O 0.8423(4) 0.4612(5) 0.0743(3) 0.166(3) Uani 1 1 d .
H49A H 0.7920 0.4213 0.0609 0.199 Uiso 1 1 d R
H49B H 0.8337 0.4844 0.1058 0.199 Uiso 1 1 d R
O50 O 0.9696(2) 0.47311(18) 0.35237(14) 0.0366(8) Uani 1 1 d .
H50A H 0.9162 0.4359 0.3399 0.044 Uiso 1 1 d R
H50B H 0.9557 0.5154 0.3680 0.044 Uiso 1 1 d R
O51 O 0.8297(3) 0.5451(2) 0.17689(17) 0.0574(10) Uani 1 1 d .
H51B H 0.7934 0.5778 0.1840 0.069 Uiso 1 1 d R
H51A H 0.8137 0.4985 0.1928 0.086 Uiso 1 1 d R
O52 O 0.6847(3) 0.4232(3) 0.32697(19) 0.0887(16) Uani 1 1 d .
H52A H 0.7341 0.4023 0.3248 0.106 Uiso 1 1 d R
H52B H 0.7041 0.4646 0.3530 0.106 Uiso 1 1 d R
O53 O 0.5694(2) 0.50985(18) 0.16041(14) 0.0342(7) Uani 1 1 d .
H53A H 0.6157 0.5530 0.1737 0.041 Uiso 1 1 d R
H53B H 0.5148 0.5256 0.1514 0.041 Uiso 1 1 d R
O54 O 0.7149(7) 0.5543(7) 0.4026(5) 0.062(3) Uani 0.37 1 d P
H54A H 0.6574 0.5219 0.3972 0.075 Uiso 0.37 1 d PR
H54B H 0.7195 0.5923 0.4296 0.075 Uiso 0.37 1 d PR
O55 O 0.9769(3) 0.7000(3) 0.51391(17) 0.0692(12) Uani 1 1 d .
H55A H 0.9428 0.7148 0.5370 0.083 Uiso 1 1 d R
H55B H 0.9613 0.7204 0.4800 0.083 Uiso 1 1 d R
O56 O 0.2839(4) 0.3320(4) 0.5122(3) 0.127(2) Uani 1 1 d .
H56A H 0.2743 0.2809 0.5217 0.153 Uiso 1 1 d R
H56B H 0.2517 0.3382 0.4772 0.153 Uiso 1 1 d R
O57 O 0.3708(4) 0.9933(3) 0.9852(2) 0.115(2) Uani 1 1 d .
H57A H 0.3873 0.9507 1.0022 0.138 Uiso 1 1 d R
H57B H 0.3857 1.0343 1.0114 0.138 Uiso 1 1 d R
O58 O 0.0685(8) -0.0005(8) 0.5244(6) 0.139(5) Uani 0.50 1 d P
H58A H 0.0608 0.0386 0.5006 0.167 Uiso 0.50 1 d PR
H58B H 0.0123 -0.0335 0.5231 0.167 Uiso 0.50 1 d PR
O59 O 0.4933(19) 0.2993(16) 0.9889(10) 0.036(6) Uani 0.13 1 d P
H59A H 0.4710 0.2851 0.9517 0.044 Uiso 0.13 1 d PR
H59B H 0.4723 0.2582 1.0091 0.044 Uiso 0.13 1 d PR
P1 P 0.68310(7) 0.74012(6) 0.19262(5) 0.0202(2) Uani 1 1 d .
P2 P 0.26515(7) 0.76524(6) 0.18308(5) 0.0179(2) Uani 1 1 d .
P3 P 0.29341(7) 0.67148(6) 0.36142(4) 0.0184(2) Uani 1 1 d .
P4 P -0.14680(7) 0.25041(6) 0.31442(5) 0.0197(2) Uani 1 1 d .
P5 P 0.26036(7) 0.21238(6) 0.31214(4) 0.0171(2) Uani 1 1 d .
P6 P 0.23944(8) 0.31323(6) 0.13459(5) 0.0193(2) Uani 1 1 d .

loop_
_atom_site_aniso_label
_atom_site_aniso_U_11
_atom_site_aniso_U_22
_atom_site_aniso_U_33
_atom_site_aniso_U_23
_atom_site_aniso_U_13
_atom_site_aniso_U_12
C1 0.018(2) 0.027(2) 0.031(2) 0.0053(18) 0.0097(19) 0.0070(17)
C2 0.015(2) 0.023(2) 0.029(2) 0.0012(17) 0.0012(17) 0.0061(17)
C3 0.025(2) 0.040(3) 0.033(3) 0.001(2) 0.007(2) 0.006(2)
C4 0.042(3) 0.039(3) 0.037(3) -0.014(2) 0.007(2) 0.007(2)
C5 0.040(3) 0.022(2) 0.051(3) -0.009(2) 0.012(2) -0.001(2)
C6 0.027(2) 0.022(2) 0.038(3) 0.0015(19) 0.007(2) -0.0007(19)
C7 0.017(2) 0.023(2) 0.030(2) 0.0032(17) 0.0053(18) 0.0075(17)
C8 0.018(2) 0.016(2) 0.024(2) 0.0004(16) 0.0037(17) 0.0026(16)
C9 0.023(2) 0.024(2) 0.031(2) 0.0037(18) 0.0029(19) 0.0055(18)
C10 0.034(3) 0.026(2) 0.031(2) 0.0093(19) 0.004(2) 0.008(2)
C11 0.037(3) 0.030(2) 0.032(3) 0.0108(19) 0.014(2) 0.002(2)
C12 0.022(2) 0.030(2) 0.034(3) 0.0073(19) 0.0075(19) 0.0023(19)
C13 0.017(2) 0.022(2) 0.024(2) 0.0004(16) 0.0044(17) 0.0026(16)
C14 0.015(2) 0.023(2) 0.033(2) 0.0035(18) 0.0047(18) 0.0026(17)
C15 0.015(2) 0.022(2) 0.025(2) 0.0037(17) 0.0041(17) 0.0020(16)
C16 0.024(2) 0.019(2) 0.026(2) 0.0038(17) 0.0028(18) 0.0064(17)
C17 0.036(3) 0.032(3) 0.030(3) 0.003(2) -0.007(2) -0.002(2)
C18 0.043(3) 0.041(3) 0.028(3) 0.013(2) -0.009(2) 0.007(2)
C19 0.044(3) 0.031(3) 0.026(2) 0.0133(19) 0.004(2) 0.010(2)
C20 0.024(2) 0.021(2) 0.029(2) 0.0054(17) 0.0040(19) 0.0040(18)
C21 0.018(2) 0.021(2) 0.020(2) 0.0027(16) 0.0048(16) 0.0074(16)
C22 0.024(2) 0.019(2) 0.025(2) 0.0051(17) 0.0022(18) 0.0032(17)
C23 0.040(3) 0.029(2) 0.032(3) 0.000(2) 0.005(2) 0.002(2)
C24 0.061(4) 0.024(3) 0.047(3) -0.005(2) 0.005(3) -0.010(2)
C25 0.044(3) 0.030(3) 0.062(4) 0.010(3) -0.005(3) -0.009(2)
C26 0.032(3) 0.038(3) 0.048(3) 0.014(2) 0.011(2) -0.001(2)
C27 0.023(2) 0.026(2) 0.036(3) 0.0125(19) 0.0036(19) 0.0050(18)
C28 0.029(2) 0.035(3) 0.041(3) 0.014(2) 0.017(2) 0.013(2)
C29 0.026(2) 0.019(2) 0.027(2) 0.0030(17) 0.0026(19) 0.0075(18)
C30 0.024(2) 0.023(2) 0.024(2) -0.0015(17) -0.0018(18) 0.0053(18)
C31 0.021(2) 0.0158(19) 0.019(2) 0.0009(15) -0.0013(16) 0.0075(16)
C32 0.021(2) 0.024(2) 0.031(2) -0.0002(18) -0.0023(19) 0.0068(18)
C33 0.027(2) 0.025(2) 0.045(3) 0.000(2) 0.006(2) -0.0006(19)
C34 0.040(3) 0.017(2) 0.057(3) -0.006(2) 0.008(2) -0.002(2)
C35 0.033(3) 0.023(2) 0.047(3) -0.005(2) 0.008(2) 0.009(2)
C36 0.019(2) 0.023(2) 0.017(2) 0.0000(16) 0.0017(16) 0.0035(16)
C37 0.032(2) 0.022(2) 0.027(2) -0.0018(18) 0.0011(19) 0.0059(19)
C38 0.053(3) 0.035(3) 0.032(3) -0.009(2) 0.011(2) 0.010(2)
C39 0.065(4) 0.044(3) 0.031(3) -0.001(2) 0.026(3) 0.003(3)
C40 0.051(3) 0.028(2) 0.033(3) 0.002(2) 0.018(2) -0.002(2)
C41 0.027(2) 0.023(2) 0.024(2) 0.0023(17) 0.0065(18) 0.0072(18)
C42 0.025(2) 0.020(2) 0.023(2) 0.0061(16) 0.0062(18) 0.0050(18)
C43 0.016(2) 0.030(2) 0.029(2) 0.0045(19) 0.0107(19) 0.0048(17)
C44 0.015(2) 0.030(2) 0.029(2) 0.0026(18) 0.0047(18) 0.0076(17)
C45 0.029(2) 0.042(3) 0.026(2) 0.001(2) 0.010(2) 0.006(2)
C46 0.044(3) 0.037(3) 0.035(3) -0.013(2) 0.008(2) 0.004(2)
C47 0.038(3) 0.022(2) 0.052(3) -0.006(2) 0.010(2) 0.002(2)
C48 0.032(3) 0.025(2) 0.040(3) -0.0001(19) 0.017(2) 0.0021(19)
C49 0.017(2) 0.021(2) 0.026(2) 0.0024(17) 0.0039(17) 0.0058(16)
C50 0.019(2) 0.019(2) 0.024(2) 0.0010(16) 0.0044(17) 0.0032(16)
C51 0.026(2) 0.025(2) 0.027(2) 0.0045(18) 0.0024(19) 0.0049(18)
C52 0.038(3) 0.028(2) 0.026(2) 0.0096(18) 0.003(2) 0.008(2)
C53 0.034(3) 0.037(3) 0.033(3) 0.012(2) 0.014(2) 0.003(2)
C54 0.021(2) 0.031(2) 0.036(3) 0.004(2) 0.010(2) 0.0024(19)
C55 0.019(2) 0.021(2) 0.023(2) -0.0004(16) 0.0047(17) 0.0025(16)
C56 0.013(2) 0.020(2) 0.031(2) -0.0002(17) 0.0035(18) 0.0025(16)
C57 0.018(2) 0.019(2) 0.024(2) -0.0004(17) 0.0028(17) 0.0041(17)
C58 0.021(2) 0.018(2) 0.022(2) 0.0005(16) 0.0037(17) 0.0075(16)
C59 0.026(2) 0.031(2) 0.028(2) -0.0004(19) -0.0065(19) 0.0010(19)
C60 0.041(3) 0.041(3) 0.027(3) 0.005(2) -0.008(2) 0.009(2)
C61 0.038(3) 0.033(3) 0.028(2) 0.012(2) 0.002(2) 0.009(2)
C62 0.025(2) 0.020(2) 0.031(2) 0.0032(17) 0.0044(19) 0.0040(17)
C63 0.021(2) 0.018(2) 0.022(2) 0.0020(16) 0.0034(17) 0.0076(16)
C64 0.017(2) 0.019(2) 0.027(2) 0.0043(17) -0.0001(17) 0.0013(16)
C65 0.036(3) 0.030(3) 0.033(3) 0.000(2) 0.004(2) -0.005(2)
C66 0.051(3) 0.030(3) 0.050(3) -0.007(2) 0.006(3) -0.014(2)
C67 0.040(3) 0.033(3) 0.063(4) 0.005(3) 0.006(3) -0.016(2)
C68 0.030(3) 0.037(3) 0.053(3) 0.012(2) 0.013(2) -0.004(2)
C69 0.024(2) 0.027(2) 0.033(2) 0.0088(19) 0.0071(19) 0.0043(18)
C70 0.034(3) 0.036(3) 0.038(3) 0.010(2) 0.018(2) 0.010(2)
C71 0.022(2) 0.019(2) 0.022(2) 0.0063(16) 0.0060(18) 0.0045(17)
C72 0.028(2) 0.021(2) 0.022(2) 0.0017(17) 0.0032(18) 0.0027(18)
C73 0.062(3) 0.026(2) 0.034(3) 0.006(2) 0.023(3) -0.001(2)
C74 0.131(6) 0.041(3) 0.038(3) 0.006(3) 0.049(4) 0.002(4)
C75 0.151(7) 0.040(3) 0.034(3) -0.011(3) 0.042(4) -0.006(4)
C76 0.087(4) 0.028(3) 0.024(3) 0.000(2) 0.014(3) -0.001(3)
C77 0.035(2) 0.019(2) 0.021(2) 0.0016(16) 0.0018(19) 0.0045(18)
C78 0.024(2) 0.020(2) 0.019(2) -0.0005(16) 0.0003(17) 0.0019(17)
C79 0.020(2) 0.029(2) 0.037(3) 0.0026(19) 0.0036(19) 0.0039(18)
C80 0.028(3) 0.027(3) 0.054(3) 0.000(2) 0.007(2) -0.003(2)
C81 0.034(3) 0.017(2) 0.070(4) -0.007(2) 0.009(3) -0.002(2)
C82 0.033(3) 0.026(2) 0.049(3) -0.008(2) 0.006(2) 0.008(2)
C83 0.020(2) 0.022(2) 0.025(2) -0.0031(17) 0.0018(18) 0.0032(17)
C84 0.025(2) 0.023(2) 0.027(2) -0.0037(18) 0.0022(19) 0.0074(18)
Co1 0.0230(3) 0.0283(3) 0.0246(3) 0.0042(2) 0.0070(2) 0.0074(2)
Co2 0.0164(3) 0.0241(3) 0.0211(3) 0.0031(2) 0.0038(2) 0.0071(2)
Co3 0.0152(3) 0.0193(3) 0.0273(3) 0.0026(2) 0.0044(2) 0.0032(2)
Co4 0.0233(3) 0.0182(3) 0.0273(3) 0.0010(2) 0.0025(2) 0.0045(2)
Co5 0.0184(3) 0.0161(3) 0.0221(3) 0.0022(2) 0.0034(2) 0.0039(2)
Co6 0.0223(3) 0.0184(3) 0.0272(3) 0.0026(2) 0.0009(2) 0.0040(2)
Co7 0.0173(3) 0.0155(3) 0.0240(3) 0.0026(2) 0.0032(2) 0.0039(2)
Co8 0.0153(3) 0.0206(3) 0.0261(3) 0.0020(2) 0.0055(2) 0.0035(2)
Co9 0.0158(3) 0.0225(3) 0.0209(3) 0.0016(2) 0.0043(2) 0.0057(2)
Co10 0.0209(3) 0.0255(3) 0.0250(3) 0.0038(2) 0.0073(2) 0.0056(2)
O1 0.0214(16) 0.0345(17) 0.0270(17) 0.0065(13) 0.0015(13) -0.0036(13)
O2 0.0251(16) 0.0332(17) 0.0296(17) 0.0119(13) 0.0024(13) 0.0035(13)
O3 0.0158(15) 0.0361(17) 0.0309(17) 0.0079(13) 0.0034(13) 0.0030(13)
O4 0.0224(15) 0.0197(15) 0.0339(17) 0.0003(12) 0.0050(13) 0.0029(12)
O5 0.0216(15) 0.0311(16) 0.0277(16) 0.0074(13) 0.0072(13) 0.0093(13)
O6 0.0244(16) 0.052(2) 0.0312(17) 0.0099(15) 0.0074(14) 0.0200(15)
O7 0.0289(16) 0.0201(15) 0.0278(16) 0.0022(12) -0.0059(13) 0.0019(13)
O8 0.0202(14) 0.0248(15) 0.0196(15) 0.0045(11) 0.0019(12) 0.0078(12)
O9 0.0204(14) 0.0187(14) 0.0247(15) 0.0027(11) 0.0054(12) 0.0060(11)
O10 0.0150(14) 0.0197(14) 0.0253(15) 0.0043(11) 0.0049(12) 0.0056(11)
O11 0.130(4) 0.043(2) 0.057(3) 0.0213(19) 0.059(3) 0.030(2)
O12 0.0239(16) 0.0289(17) 0.0306(17) 0.0072(13) 0.0040(13) 0.0059(13)
O13 0.0235(16) 0.0213(15) 0.0357(17) -0.0061(13) 0.0054(13) 0.0003(13)
O14 0.0193(15) 0.0247(15) 0.0313(16) -0.0002(12) 0.0085(13) 0.0002(12)
O15 0.0217(15) 0.0191(15) 0.0353(17) 0.0008(12) 0.0027(13) 0.0074(12)
O16 0.0207(14) 0.0179(14) 0.0172(14) 0.0001(11) -0.0006(11) 0.0054(11)
O17 0.0196(15) 0.0299(16) 0.0272(16) -0.0020(13) 0.0050(13) 0.0051(12)
O18 0.0355(19) 0.048(2) 0.048(2) -0.0185(17) 0.0109(17) 0.0092(16)
O19 0.0200(15) 0.0374(18) 0.0314(17) 0.0133(14) 0.0042(13) 0.0019(13)
O20 0.0215(16) 0.0328(17) 0.0276(17) 0.0066(13) 0.0004(13) -0.0040(13)
O21 0.0212(15) 0.0168(14) 0.0344(17) 0.0012(12) 0.0043(13) 0.0043(12)
O22 0.0157(14) 0.0347(17) 0.0280(16) 0.0080(13) 0.0041(12) 0.0056(12)
O23 0.0206(15) 0.0280(16) 0.0274(16) 0.0049(12) 0.0071(13) 0.0069(12)
O24 0.0231(17) 0.057(2) 0.0319(18) 0.0150(15) 0.0079(14) 0.0168(15)
O25 0.131(4) 0.050(2) 0.053(3) 0.014(2) 0.057(3) 0.001(3)
O26 0.0267(16) 0.0287(17) 0.0302(17) 0.0038(13) 0.0064(13) 0.0080(13)
O27 0.0196(14) 0.0162(14) 0.0236(15) 0.0023(11) 0.0052(12) 0.0042(11)
O28 0.0218(15) 0.0198(14) 0.0248(15) -0.0004(11) 0.0076(12) 0.0044(12)
O29 0.0185(14) 0.0204(14) 0.0221(15) 0.0012(11) 0.0004(12) 0.0055(11)
O30 0.043(2) 0.0185(16) 0.0351(18) -0.0007(13) -0.0112(15) -0.0013(14)
O31 0.0210(15) 0.0202(15) 0.0421(18) -0.0054(13) 0.0083(14) 0.0016(12)
O32 0.0237(15) 0.0209(15) 0.0257(15) -0.0002(12) 0.0070(13) 0.0023(12)
O33 0.0206(15) 0.0213(15) 0.0405(18) -0.0019(13) -0.0001(13) 0.0044(12)
O34 0.0188(14) 0.0206(14) 0.0180(14) 0.0018(11) 0.0027(11) 0.0033(11)
O35 0.0356(19) 0.051(2) 0.044(2) -0.0201(17) 0.0131(17) 0.0014(16)
O36 0.0201(15) 0.0280(16) 0.0254(16) -0.0050(12) 0.0041(12) 0.0023(12)
O37 0.0164(14) 0.0184(14) 0.0254(15) 0.0023(11) 0.0078(12) 0.0040(11)
O38 0.0225(15) 0.0280(16) 0.0289(16) -0.0002(12) 0.0017(13) 0.0056(13)
O39 0.0167(14) 0.0223(15) 0.0236(15) 0.0036(11) 0.0053(12) 0.0037(11)
O40 0.044(2) 0.043(2) 0.041(2) 0.0001(15) 0.0105(16) 0.0196(16)
O41 0.0324(19) 0.040(2) 0.050(2) 0.0161(16) 0.0046(16) 0.0028(15)
O42 0.061(2) 0.0388(19) 0.0315(18) 0.0040(15) 0.0094(17) 0.0174(17)
O43 0.068(3) 0.045(2) 0.0334(19) -0.0070(16) -0.0035(18) 0.0194(19)
O44 0.0234(16) 0.0264(16) 0.0292(16) -0.0003(12) 0.0044(13) 0.0028(12)
O45 0.045(2) 0.0339(18) 0.0350(18) 0.0054(14) 0.0019(16) 0.0119(15)
O46 0.0276(17) 0.043(2) 0.0391(19) 0.0114(15) 0.0093(15) 0.0047(15)
O47 0.0368(19) 0.0351(18) 0.0373(18) -0.0007(14) 0.0143(15) 0.0091(15)
O48 0.143(5) 0.075(3) 0.059(3) -0.003(2) 0.033(3) 0.010(3)
O49 0.079(4) 0.243(9) 0.154(6) -0.099(6) -0.025(4) 0.042(5)
O50 0.0311(18) 0.0217(16) 0.054(2) -0.0055(14) 0.0057(16) 0.0033(13)
O51 0.046(2) 0.060(3) 0.066(3) 0.002(2) 0.000(2) 0.0227(19)
O52 0.052(3) 0.151(5) 0.060(3) -0.034(3) -0.018(2) 0.046(3)
O53 0.0276(17) 0.0211(16) 0.051(2) -0.0024(14) 0.0046(15) 0.0031(13)
O54 0.048(6) 0.073(8) 0.068(7) 0.005(6) 0.007(6) 0.025(6)
O55 0.095(3) 0.083(3) 0.040(2) -0.002(2) 0.024(2) 0.033(3)
O56 0.114(5) 0.115(5) 0.125(5) -0.027(4) -0.047(4) 0.041(4)
O57 0.124(5) 0.063(3) 0.129(5) -0.010(3) -0.058(4) 0.041(3)
O58 0.104(9) 0.155(12) 0.167(13) 0.107(10) 0.047(9) 0.023(9)
O59 0.053(17) 0.046(16) 0.015(12) -0.011(11) 0.003(12) 0.027(13)
P1 0.0146(5) 0.0198(5) 0.0256(6) 0.0032(4) 0.0046(4) 0.0024(4)
P2 0.0161(5) 0.0152(5) 0.0220(5) 0.0027(4) 0.0030(4) 0.0038(4)
P3 0.0184(5) 0.0157(5) 0.0201(5) -0.0001(4) 0.0014(4) 0.0043(4)
P4 0.0149(5) 0.0210(5) 0.0230(5) 0.0025(4) 0.0040(4) 0.0032(4)
P5 0.0157(5) 0.0150(5) 0.0206(5) 0.0021(4) 0.0034(4) 0.0035(4)
P6 0.0193(5) 0.0156(5) 0.0202(5) 0.0008(4) 0.0003(4) 0.0021(4)

loop_
_atom_type_symbol
_atom_type_description
_atom_type_scat_dispersion_real
_atom_type_scat_dispersion_imag
_atom_type_scat_source
C C 0.0033 0.0016 'International Tables Vol C Tables 4.2.6.8 and 6.1.1.4'
H H 0.0000 0.0000 'International Tables Vol C Tables 4.2.6.8 and 6.1.1.4'
O O 0.0106 0.0060 'International Tables Vol C Tables 4.2.6.8 and 6.1.1.4'
P P 0.1023 0.0942 'International Tables Vol C Tables 4.2.6.8 and 6.1.1.4'
Co Co 0.3494 0.9721 'International Tables Vol C Tables 4.2.6.8 and 6.1.1.4'

loop_
_geom_angle_atom_site_label_1
_geom_angle_atom_site_label_2
_geom_angle_atom_site_label_3
_geom_angle
_geom_angle_site_symmetry_1
_geom_angle_site_symmetry_3
O2 C1 O1 124.0(4) . .
O2 C1 C2 116.8(4) . .
O1 C1 C2 119.1(4) . .
C3 C2 C7 119.8(4) . .
C3 C2 C1 117.2(4) . .
C7 C2 C1 123.0(4) . .
C4 C3 C2 121.1(4) . .
C4 C3 H3 119.4 . .
C2 C3 H3 119.4 . .
C3 C4 C5 119.3(4) . .
C3 C4 H4 120.4 . .
C5 C4 H4 120.4 . .
C6 C5 C4 120.4(4) . .
C6 C5 H5 119.8 . .
C4 C5 H5 119.8 . .
C5 C6 C7 121.3(4) . .
C5 C6 H6 119.3 . .
C7 C6 H6 119.3 . .
C6 C7 C2 118.0(4) . .
C6 C7 P1 119.6(3) . .
C2 C7 P1 122.4(3) . .
C9 C8 C13 117.9(4) . .
C9 C8 P1 116.5(3) . .
C13 C8 P1 124.7(3) . .
C10 C9 C8 121.9(4) . .
C10 C9 H9 119.1 . .
C8 C9 H9 119.1 . .
C11 C10 C9 119.5(4) . .
C11 C10 H10 120.3 . .
C9 C10 H10 120.3 . .
C10 C11 C12 119.7(4) . .
C10 C11 H11 120.1 . .
C12 C11 H11 120.1 . .
C11 C12 C13 121.2(4) . .
C11 C12 H12 119.4 . .
C13 C12 H12 119.4 . .
C12 C13 C8 119.7(4) . .
C12 C13 C14 117.2(4) . .
C8 C13 C14 123.1(4) . .
O6 C14 O5 125.4(4) . .
O6 C14 C13 116.3(4) . .
O5 C14 C13 118.2(4) . .
O7 C15 O8 121.7(4) . .
O7 C15 C16 119.5(4) . .
O8 C15 C16 118.8(3) . .
C17 C16 C21 120.1(4) . .
C17 C16 C15 117.9(4) . .
C21 C16 C15 122.0(4) . .
C18 C17 C16 121.5(4) . .
C18 C17 H17 119.2 . .
C16 C17 H17 119.2 . .
C17 C18 C19 118.6(4) . .
C17 C18 H18 120.7 . .
C19 C18 H18 120.7 . .
C20 C19 C18 120.8(4) . .
C20 C19 H19 119.6 . .
C18 C19 H19 119.6 . .
C19 C20 C21 121.8(4) . .
C19 C20 H20 119.1 . .
C21 C20 H20 119.1 . .
C20 C21 C16 117.1(4) . .
C20 C21 P2 117.9(3) . .
C16 C21 P2 124.9(3) . .
C23 C22 C27 118.2(4) . .
C23 C22 P2 114.7(3) . .
C27 C22 P2 127.0(3) . .
C24 C23 C22 121.3(5) . .
C24 C23 H23 119.4 . .
C22 C23 H23 119.4 . .
C25 C24 C23 119.9(5) . .
C25 C24 H24 120.0 . .
C23 C24 H24 120.0 . .
C24 C25 C26 120.0(5) . .
C24 C25 H25 120.0 . .
C26 C25 H25 120.0 . .
C25 C26 C27 121.4(5) . .
C25 C26 H26 119.3 . .
C27 C26 H26 119.3 . .
C26 C27 C22 119.1(4) . .
C26 C27 C28 118.4(4) . .
C22 C27 C28 122.3(4) . .
O11 C28 O12 123.0(5) . .
O11 C28 C27 119.1(4) . .
O12 C28 C27 117.9(4) . .
O18 C29 O17 123.7(4) . .
O18 C29 C30 118.9(4) . .
O17 C29 C30 117.3(4) . .
C35 C30 C31 120.1(4) . .
C35 C30 C29 114.7(4) . .
C31 C30 C29 125.2(4) . .
C32 C31 C30 117.9(4) . .
C32 C31 P3 113.7(3) . .
C30 C31 P3 128.3(3) . .
C33 C32 C31 122.0(4) . .
C33 C32 H32 119.0 . .
C31 C32 H32 119.0 . .
C34 C33 C32 119.1(4) . .
C34 C33 H33 120.5 . .
C32 C33 H33 120.5 . .
C33 C34 C35 120.6(4) . .
C33 C34 H34 119.7 . .
C35 C34 H34 119.7 . .
C34 C35 C30 120.3(4) . .
C34 C35 H35 119.9 . .
C30 C35 H35 119.9 . .
C37 C36 C41 118.0(4) . .
C37 C36 P3 120.5(3) . .
C41 C36 P3 121.5(3) . .
C38 C37 C36 122.0(4) . .
C38 C37 H37 119.0 . .
C36 C37 H37 119.0 . .
C39 C38 C37 119.2(4) . .
C39 C38 H38 120.4 . .
C37 C38 H38 120.4 . .
C38 C39 C40 120.8(4) . .
C38 C39 H39 119.6 . .
C40 C39 H39 119.6 . .
C39 C40 C41 120.4(4) . .
C39 C40 H40 119.8 . .
C41 C40 H40 119.8 . .
C40 C41 C36 119.4(4) . .
C40 C41 C42 115.0(4) . .
C36 C41 C42 125.6(4) . .
O14 C42 O13 123.2(4) . .
O14 C42 C41 121.9(4) . .
O13 C42 C41 114.9(4) . .
O20 C43 O19 122.8(4) . .
O20 C43 C44 119.1(4) . .
O19 C43 C44 118.0(4) . .
C45 C44 C49 119.1(4) . .
C45 C44 C43 117.4(4) . .
C49 C44 C43 123.4(4) . .
C46 C45 C44 121.0(4) . .
C46 C45 H45 119.5 . .
C44 C45 H45 119.5 . .
C47 C46 C45 120.4(4) . .
C47 C46 H46 119.8 . .
C45 C46 H46 119.8 . .
C46 C47 C48 119.4(4) . .
C46 C47 H47 120.3 . .
C48 C47 H47 120.3 . .
C49 C48 C47 121.7(4) . .
C49 C48 H48 119.1 . .
C47 C48 H48 119.1 . .
C48 C49 C44 118.3(4) . .
C48 C49 P4 119.0(3) . .
C44 C49 P4 122.5(3) . .
C51 C50 C55 117.9(4) . .
C51 C50 P4 116.1(3) . .
C55 C50 P4 125.5(3) . .
C52 C51 C50 122.0(4) . .
C52 C51 H51 119.0 . .
C50 C51 H51 119.0 . .
C53 C52 C51 119.4(4) . .
C53 C52 H52 120.3 . .
C51 C52 H52 120.3 . .
C52 C53 C54 120.0(4) . .
C52 C53 H53 120.0 . .
C54 C53 H53 120.0 . .
C55 C54 C53 121.4(4) . .
C55 C54 H54 119.3 . .
C53 C54 H54 119.3 . .
C54 C55 C50 119.3(4) . .
C54 C55 C56 116.8(4) . .
C50 C55 C56 123.9(4) . .
O24 C56 O23 125.2(4) . .
O24 C56 C55 116.4(4) . .
O23 C56 C55 118.4(3) . .
O30 C57 O29 122.2(4) . .
O30 C57 C58 120.4(4) . .
O29 C57 C58 117.4(3) . .
C59 C58 C63 121.1(4) . .
C59 C58 C57 117.7(4) . .
C63 C58 C57 121.2(3) . .
C58 C59 C60 120.6(4) . .
C58 C59 H59 119.7 . .
C60 C59 H59 119.7 . .
C61 C60 C59 119.5(4) . .
C61 C60 H60 120.2 . .
C59 C60 H60 120.2 . .
C60 C61 C62 120.2(4) . .
C60 C61 H61 119.9 . .
C62 C61 H61 119.9 . .
C61 C62 C63 121.7(4) . .
C61 C62 H62 119.1 . .
C63 C62 H62 119.1 . .
C62 C63 C58 116.8(4) . .
C62 C63 P5 117.8(3) . .
C58 C63 P5 125.3(3) . .
C65 C64 C69 118.6(4) . .
C65 C64 P5 114.0(3) . .
C69 C64 P5 127.4(3) . .
C64 C65 C66 121.4(5) . .
C64 C65 H65 119.3 . .
C66 C65 H65 119.3 . .
C67 C66 C65 119.6(5) . .
C67 C66 H66 120.2 . .
C65 C66 H66 120.2 . .
C68 C67 C66 119.9(4) . .
C68 C67 H67 120.1 . .
C66 C67 H67 120.1 . .
C67 C68 C69 121.6(5) . .
C67 C68 H68 119.2 . .
C69 C68 H68 119.2 . .
C68 C69 C64 118.9(4) . .
C68 C69 C70 118.2(4) . .
C64 C69 C70 122.9(4) . .
O25 C70 O26 122.6(5) . .
O25 C70 C69 120.2(4) . .
O26 C70 C69 117.2(4) . .
O32 C71 O31 122.9(4) . .
O32 C71 C72 122.0(4) . .
O31 C71 C72 115.1(3) . .
C73 C72 C77 119.5(4) . .
C73 C72 C71 115.5(4) . .
C77 C72 C71 125.0(4) . .
C74 C73 C72 121.1(4) . .
C74 C73 H73 119.5 . .
C72 C73 H73 119.4 . .
C75 C74 C73 119.6(5) . .
C75 C74 H74 120.2 . .
C73 C74 H74 120.2 . .
C74 C75 C76 120.3(5) . .
C74 C75 H75 119.8 . .
C76 C75 H75 119.8 . .
C77 C76 C75 121.1(5) . .
C77 C76 H76 119.5 . .
C75 C76 H76 119.5 . .
C76 C77 C72 118.4(4) . .
C76 C77 P6 119.4(3) . .
C72 C77 P6 122.2(3) . .
C79 C78 C83 118.2(4) . .
C79 C78 P6 113.8(3) . .
C83 C78 P6 128.0(3) . .
C80 C79 C78 121.4(4) . .
C80 C79 H79 119.3 . .
C78 C79 H79 119.3 . .
C81 C80 C79 119.8(4) . .
C81 C80 H80 120.1 . .
C79 C80 H80 120.1 . .
C80 C81 C82 120.3(4) . .
C80 C81 H81 119.8 . .
C82 C81 H81 119.8 . .
C81 C82 C83 121.0(4) . .
C81 C82 H82 119.5 . .
C83 C82 H82 119.5 . .
C82 C83 C78 119.3(4) . .
C82 C83 C84 115.0(4) . .
C78 C83 C84 125.7(4) . .
O35 C84 O36 123.6(4) . .
O35 C84 C83 118.6(4) . .
O36 C84 C83 117.8(4) . .
O5 Co1 O42 174.86(13) 1_455 .
O5 Co1 O41 86.49(12) 1_455 .
O42 Co1 O41 89.78(14) . .
O5 Co1 O17 92.02(11) 1_455 .
O42 Co1 O17 92.42(13) . .
O41 Co1 O17 166.56(13) . .
O5 Co1 O40 91.21(12) 1_455 .
O42 Co1 O40 85.64(13) . .
O41 Co1 O40 95.66(14) . .
O17 Co1 O40 97.72(12) . .
O5 Co1 O38 92.12(11) 1_455 .
O42 Co1 O38 91.35(12) . .
O41 Co1 O38 88.98(12) . .
O17 Co1 O38 77.72(10) . .
O40 Co1 O38 174.45(12) . .
O9 Co2 O6 90.91(12) . 1_455
O9 Co2 O17 103.78(11) . .
O6 Co2 O17 97.67(12) 1_455 .
O9 Co2 O16 90.71(10) . .
O6 Co2 O16 170.61(11) 1_455 .
O17 Co2 O16 90.93(10) . .
O9 Co2 O8 87.27(10) . .
O6 Co2 O8 92.15(11) 1_455 .
O17 Co2 O8 165.02(11) . .
O16 Co2 O8 78.69(10) . .
O9 Co2 O38 173.55(11) . .
O6 Co2 O38 82.85(12) 1_455 .
O17 Co2 O38 78.78(11) . .
O16 Co2 O38 95.19(10) . .
O8 Co2 O38 91.33(10) . .
O3 Co3 O12 91.06(12) . .
O3 Co3 O31 107.74(12) . .
O12 Co3 O31 94.69(12) . .
O3 Co3 O10 156.70(12) . .
O12 Co3 O10 86.98(11) . .
O31 Co3 O10 95.56(11) . .
O3 Co3 O1 88.38(11) . .
O12 Co3 O1 177.79(12) . .
O31 Co3 O1 87.52(12) . .
O10 Co3 O1 92.69(11) . .
O15 Co4 O37 91.45(11) . .
O15 Co4 O2 89.30(12) . .
O37 Co4 O2 94.75(11) . .
O15 Co4 O30 160.52(13) . .
O37 Co4 O30 104.41(11) . .
O2 Co4 O30 100.37(12) . .
O15 Co4 O43 88.72(12) . .
O37 Co4 O43 177.21(13) . .
O2 Co4 O43 88.04(13) . .
O30 Co4 O43 74.89(12) . .
O15 Co4 O14 89.15(11) . .
O37 Co4 O14 74.96(10) . .
O2 Co4 O14 169.55(11) . .
O30 Co4 O14 84.25(12) . .
O43 Co4 O14 102.26(13) . .
O37 Co5 O39 82.67(10) . .
O37 Co5 O10 109.31(10) . .
O39 Co5 O10 162.92(10) . .
O37 Co5 O16 103.66(10) . .
O39 Co5 O16 94.00(10) . .
O10 Co5 O16 94.81(10) . .
O37 Co5 O8 168.62(10) . .
O39 Co5 O8 86.07(10) . .
O10 Co5 O8 81.35(10) . .
O16 Co5 O8 78.71(10) . .
O37 Co5 O32 87.87(10) . .
O39 Co5 O32 75.98(10) . .
O10 Co5 O32 91.96(10) . .
O16 Co5 O32 163.80(10) . .
O8 Co5 O32 87.81(10) . .
O33 Co6 O39 104.58(12) . .
O33 Co6 O7 128.88(13) . .
O39 Co6 O7 118.88(11) . .
O33 Co6 O19 91.79(12) . .
O39 Co6 O19 104.25(11) . .
O7 Co6 O19 101.60(12) . .
O33 Co6 O32 86.75(11) . .
O39 Co6 O32 74.64(10) . .
O7 Co6 O32 80.54(11) . .
O19 Co6 O32 177.86(11) . .
O39 Co7 O37 84.40(10) . .
O39 Co7 O29 175.74(11) . .
O37 Co7 O29 91.39(10) . .
O39 Co7 O27 102.06(10) . .
O37 Co7 O27 163.60(10) . .
O29 Co7 O27 82.17(10) . .
O39 Co7 O34 102.58(10) . .
O37 Co7 O34 100.85(10) . .
O29 Co7 O34 77.55(10) . .
O27 Co7 O34 92.50(10) . .
O39 Co7 O14 87.27(10) . .
O37 Co7 O14 73.81(10) . .
O29 Co7 O14 92.17(10) . .
O27 Co7 O14 91.30(10) . .
O34 Co7 O14 168.44(10) . .
O22 Co8 O26 90.45(11) . .
O22 Co8 O13 104.97(12) . .
O26 Co8 O13 96.97(12) . .
O22 Co8 O27 158.12(11) . .
O26 Co8 O27 86.10(11) . .
O13 Co8 O27 96.90(11) . .
O22 Co8 O20 87.27(11) . .
O26 Co8 O20 175.26(12) . .
O13 Co8 O20 87.63(12) . .
O27 Co8 O20 94.48(11) . .
O28 Co9 O24 91.21(12) . 1_655
O28 Co9 O36 107.70(11) . .
O24 Co9 O36 97.23(12) 1_655 .
O28 Co9 O29 86.47(10) . .
O24 Co9 O29 91.65(12) 1_655 .
O36 Co9 O29 163.02(11) . .
O28 Co9 O34 89.39(10) . .
O24 Co9 O34 169.44(12) 1_655 .
O36 Co9 O34 92.63(11) . .
O29 Co9 O34 77.86(10) . .
O28 Co9 O44 172.00(11) . .
O24 Co9 O44 83.83(12) 1_655 .
O36 Co9 O44 79.24(10) . .
O29 Co9 O44 87.40(10) . .
O34 Co9 O44 94.34(10) . .
O23 Co10 O45 173.32(12) 1_655 .
O23 Co10 O46 84.82(12) 1_655 .
O45 Co10 O46 88.49(13) . .
O23 Co10 O47 93.22(12) 1_655 .
O45 Co10 O47 87.62(13) . .
O46 Co10 O47 97.63(13) . .
O23 Co10 O36 95.27(11) 1_655 .
O45 Co10 O36 91.27(12) . .
O46 Co10 O36 167.38(12) . .
O47 Co10 O36 94.96(11) . .
O23 Co10 O44 90.48(11) 1_655 .
O45 Co10 O44 89.47(12) . .
O46 Co10 O44 89.23(12) . .
O47 Co10 O44 172.47(12) . .
O36 Co10 O44 78.16(10) . .
C1 O1 Co3 146.0(3) . .
C1 O2 Co4 121.7(3) . .
P1 O3 Co3 130.00(18) . .
C14 O5 Co1 128.1(3) . 1_655
C14 O6 Co2 131.6(3) . 1_655
C15 O7 Co6 114.8(3) . .
C15 O8 Co5 120.9(2) . .
C15 O8 Co2 136.9(2) . .
Co5 O8 Co2 98.67(11) . .
P2 O9 Co2 122.79(15) . .
P2 O10 Co3 121.09(15) . .
P2 O10 Co5 123.91(15) . .
Co3 O10 Co5 113.62(12) . .
C28 O12 Co3 120.0(3) . .
C42 O13 Co8 139.9(3) . .
C42 O14 Co4 143.2(3) . .
C42 O14 Co7 121.8(3) . .
Co4 O14 Co7 89.65(10) . .
P3 O15 Co4 134.49(17) . .
P3 O16 Co2 124.80(15) . .
P3 O16 Co5 122.77(15) . .
Co2 O16 Co5 100.84(11) . .
C29 O17 Co1 123.5(3) . .
C29 O17 Co2 135.4(3) . .
Co1 O17 Co2 99.60(11) . .
C43 O19 Co6 117.5(3) . .
C43 O20 Co8 143.4(3) . .
P4 O22 Co8 128.65(17) . .
C56 O23 Co10 127.4(3) . 1_455
C56 O24 Co9 133.2(3) . 1_455
C70 O26 Co8 117.6(3) . .
P5 O27 Co8 120.24(15) . .
P5 O27 Co7 122.26(15) . .
Co8 O27 Co7 115.18(12) . .
P5 O28 Co9 122.19(15) . .
C57 O29 Co7 120.9(2) . .
C57 O29 Co9 133.3(2) . .
Co7 O29 Co9 104.39(11) . .
C57 O30 Co4 121.7(3) . .
C71 O31 Co3 139.5(3) . .
C71 O32 Co5 125.9(3) . .
C71 O32 Co6 146.2(3) . .
Co5 O32 Co6 87.18(10) . .
P6 O33 Co6 131.23(17) . .
P6 O34 Co9 124.36(15) . .
P6 O34 Co7 128.82(16) . .
Co9 O34 Co7 98.11(10) . .
C84 O36 Co9 134.7(3) . .
C84 O36 Co10 126.0(3) . .
Co9 O36 Co10 98.66(11) . .
Co7 O37 Co5 96.12(11) . .
Co7 O37 Co4 103.21(11) . .
Co5 O37 Co4 123.90(13) . .
Co7 O37 H37A 110.6 . .
Co5 O37 H37A 110.6 . .
Co4 O37 H37A 110.6 . .
Co2 O38 Co1 92.77(10) . .
Co2 O38 H38A 113.1 . .
Co1 O38 H38A 113.1 . .
Co2 O38 H38B 113.1 . .
Co1 O38 H38B 113.2 . .
H38A O38 H38B 110.6 . .
Co6 O39 Co7 120.89(13) . .
Co6 O39 Co5 100.89(11) . .
Co7 O39 Co5 96.49(11) . .
Co6 O39 H39A 112.2 . .
Co7 O39 H39A 112.2 . .
Co5 O39 H39A 112.2 . .
Co1 O40 H40A 109.3 . .
Co1 O40 H40B 109.3 . .
H40A O40 H40B 109.5 . .
Co1 O41 H41A 109.3 . .
Co1 O41 H41B 109.2 . .
H41A O41 H41B 109.5 . .
Co1 O42 H42A 109.4 . .
Co1 O42 H42B 109.3 . .
H42A O42 H42B 109.5 . .
Co4 O43 H43B 110.9 . .
Co4 O43 H43A 102.2 . .
H43B O43 H43A 111.3 . .
Co10 O44 Co9 93.18(10) . .
Co10 O44 H44A 113.1 . .
Co9 O44 H44A 113.1 . .
Co10 O44 H44B 113.0 . .
Co9 O44 H44B 113.0 . .
H44A O44 H44B 110.5 . .
Co10 O45 H45A 109.3 . .
Co10 O45 H45B 109.3 . .
H45A O45 H45B 109.5 . .
Co10 O46 H46A 109.3 . .
Co10 O46 H46B 109.3 . .
H46A O46 H46B 109.5 . .
Co10 O47 H47B 109.2 . .
Co10 O47 H47A 109.3 . .
H47B O47 H47A 109.5 . .
H48A O48 H48B 107.6 . .
H49A O49 H49B 108.5 . .
H50A O50 H50B 108.8 . .
H51B O51 H51A 109.5 . .
H52A O52 H52B 108.7 . .
H53A O53 H53B 108.2 . .
H54A O54 H54B 108.3 . .
H55A O55 H55B 108.3 . .
H56A O56 H56B 113.0 . .
H57A O57 H57B 108.5 . .
H58A O58 H58B 108.8 . .
H59A O59 H59B 108.6 . .
O4 P1 O3 115.22(16) . .
O4 P1 C7 110.71(18) . .
O3 P1 C7 107.72(18) . .
O4 P1 C8 109.79(17) . .
O3 P1 C8 104.14(17) . .
C7 P1 C8 108.94(18) . .
O9 P2 O10 112.80(15) . .
O9 P2 C22 106.87(17) . .
O10 P2 C22 108.32(17) . .
O9 P2 C21 108.03(16) . .
O10 P2 C21 113.40(16) . .
C22 P2 C21 107.07(18) . .
O15 P3 O16 113.78(16) . .
O15 P3 C36 108.87(17) . .
O16 P3 C36 108.51(16) . .
O15 P3 C31 104.39(17) . .
O16 P3 C31 111.37(16) . .
C36 P3 C31 109.83(18) . .
O21 P4 O22 114.09(16) . .
O21 P4 C50 109.48(17) . .
O22 P4 C50 104.99(17) . .
O21 P4 C49 111.39(17) . .
O22 P4 C49 108.69(17) . .
C50 P4 C49 107.86(18) . .
O28 P5 O27 113.28(15) . .
O28 P5 C64 106.00(17) . .
O27 P5 C64 108.61(17) . .
O28 P5 C63 107.88(17) . .
O27 P5 C63 113.32(16) . .
C64 P5 C63 107.35(18) . .
O33 P6 O34 114.53(16) . .
O33 P6 C77 107.69(19) . .
O34 P6 C77 109.51(17) . .
O33 P6 C78 103.70(17) . .
O34 P6 C78 111.58(17) . .
C77 P6 C78 109.60(19) . .

loop_
_geom_bond_atom_site_label_1
_geom_bond_atom_site_label_2
_geom_bond_distance
_geom_bond_site_symmetry_2
C1 O2 1.258(5) .
C1 O1 1.263(5) .
C1 C2 1.512(6) .
C2 C3 1.389(6) .
C2 C7 1.410(6) .
C3 C4 1.376(6) .
C3 H3 0.9300 .
C4 C5 1.383(7) .
C4 H4 0.9300 .
C5 C6 1.380(6) .
C5 H5 0.9300 .
C6 C7 1.391(6) .
C6 H6 0.9300 .
C7 P1 1.819(4) .
C8 C9 1.395(6) .
C8 C13 1.412(5) .
C8 P1 1.820(4) .
C9 C10 1.387(6) .
C9 H9 0.9300 .
C10 C11 1.383(6) .
C10 H10 0.9300 .
C11 C12 1.384(6) .
C11 H11 0.9300 .
C12 C13 1.389(6) .
C12 H12 0.9300 .
C13 C14 1.501(6) .
C14 O6 1.251(5) .
C14 O5 1.257(5) .
C15 O7 1.256(5) .
C15 O8 1.271(5) .
C15 C16 1.481(5) .
C16 C17 1.391(6) .
C16 C21 1.412(5) .
C17 C18 1.377(6) .
C17 H17 0.9300 .
C18 C19 1.381(6) .
C18 H18 0.9300 .
C19 C20 1.377(6) .
C19 H19 0.9300 .
C20 C21 1.397(5) .
C20 H20 0.9300 .
C21 P2 1.828(4) .
C22 C23 1.395(6) .
C22 C27 1.420(6) .
C22 P2 1.822(4) .
C23 C24 1.386(6) .
C23 H23 0.9300 .
C24 C25 1.372(8) .
C24 H24 0.9300 .
C25 C26 1.380(7) .
C25 H25 0.9300 .
C26 C27 1.384(6) .
C26 H26 0.9300 .
C27 C28 1.499(6) .
C28 O11 1.230(5) .
C28 O12 1.275(5) .
C29 O18 1.220(5) .
C29 O17 1.297(5) .
C29 C30 1.510(6) .
C30 C35 1.390(6) .
C30 C31 1.398(5) .
C31 C32 1.398(6) .
C31 P3 1.824(4) .
C32 C33 1.379(6) .
C32 H32 0.9300 .
C33 C34 1.377(6) .
C33 H33 0.9300 .
C34 C35 1.382(6) .
C34 H34 0.9300 .
C35 H35 0.9300 .
C36 C37 1.393(5) .
C36 C41 1.413(5) .
C36 P3 1.802(4) .
C37 C38 1.380(6) .
C37 H37 0.9300 .
C38 C39 1.370(7) .
C38 H38 0.9300 .
C39 C40 1.383(6) .
C39 H39 0.9300 .
C40 C41 1.394(6) .
C40 H40 0.9300 .
C41 C42 1.516(5) .
C42 O14 1.255(5) .
C42 O13 1.266(5) .
C43 O20 1.255(5) .
C43 O19 1.263(5) .
C43 C44 1.499(6) .
C44 C45 1.394(6) .
C44 C49 1.408(6) .
C45 C46 1.377(6) .
C45 H45 0.9300 .
C46 C47 1.366(7) .
C46 H46 0.9300 .
C47 C48 1.389(6) .
C47 H47 0.9300 .
C48 C49 1.386(6) .
C48 H48 0.9300 .
C49 P4 1.822(4) .
C50 C51 1.397(6) .
C50 C55 1.414(5) .
C50 P4 1.821(4) .
C51 C52 1.386(6) .
C51 H51 0.9300 .
C52 C53 1.370(6) .
C52 H52 0.9300 .
C53 C54 1.390(6) .
C53 H53 0.9300 .
C54 C55 1.381(6) .
C54 H54 0.9300 .
C55 C56 1.515(6) .
C56 O24 1.252(5) .
C56 O23 1.255(5) .
C57 O30 1.234(5) .
C57 O29 1.277(5) .
C57 C58 1.495(5) .
C58 C59 1.377(6) .
C58 C63 1.407(5) .
C59 C60 1.385(6) .
C59 H59 0.9300 .
C60 C61 1.371(6) .
C60 H60 0.9300 .
C61 C62 1.383(6) .
C61 H61 0.9300 .
C62 C63 1.398(5) .
C62 H62 0.9300 .
C63 P5 1.832(4) .
C64 C65 1.384(6) .
C64 C69 1.411(6) .
C64 P5 1.822(4) .
C65 C66 1.386(6) .
C65 H65 0.9300 .
C66 C67 1.375(7) .
C66 H66 0.9300 .
C67 C68 1.372(7) .
C67 H67 0.9300 .
C68 C69 1.384(6) .
C68 H68 0.9300 .
C69 C70 1.509(6) .
C70 O25 1.227(5) .
C70 O26 1.284(5) .
C71 O32 1.252(5) .
C71 O31 1.265(5) .
C71 C72 1.502(5) .
C72 C73 1.383(6) .
C72 C77 1.405(5) .
C73 C74 1.380(7) .
C73 H73 0.9300 .
C74 C75 1.363(7) .
C74 H74 0.9300 .
C75 C76 1.386(7) .
C75 H75 0.9300 .
C76 C77 1.383(6) .
C76 H76 0.9300 .
C77 P6 1.803(4) .
C78 C79 1.401(6) .
C78 C83 1.408(6) .
C78 P6 1.826(4) .
C79 C80 1.377(6) .
C79 H79 0.9300 .
C80 C81 1.370(7) .
C80 H80 0.9300 .
C81 C82 1.377(6) .
C81 H81 0.9300 .
C82 C83 1.390(6) .
C82 H82 0.9300 .
C83 C84 1.506(6) .
C84 O35 1.226(5) .
C84 O36 1.295(5) .
Co1 O5 2.037(3) 1_455
Co1 O42 2.053(3) .
Co1 O41 2.069(3) .
Co1 O17 2.096(3) .
Co1 O40 2.119(3) .
Co1 O38 2.235(3) .
Co2 O9 2.020(3) .
Co2 O6 2.027(3) 1_455
Co2 O17 2.096(3) .
Co2 O16 2.110(3) .
Co2 O8 2.157(3) .
Co2 O38 2.188(3) .
Co3 O3 1.969(3) .
Co3 O12 2.018(3) .
Co3 O31 2.034(3) .
Co3 O10 2.048(3) .
Co3 O1 2.082(3) .
Co4 O15 1.991(3) .
Co4 O37 2.063(3) .
Co4 O2 2.095(3) .
Co4 O30 2.122(3) .
Co4 O43 2.163(3) .
Co4 O14 2.251(3) .
Co5 O37 2.060(3) .
Co5 O39 2.075(3) .
Co5 O10 2.116(3) .
Co5 O16 2.123(3) .
Co5 O8 2.143(3) .
Co5 O32 2.196(3) .
Co6 O33 1.931(3) .
Co6 O39 1.978(3) .
Co6 O7 2.002(3) .
Co6 O19 2.027(3) .
Co6 O32 2.335(3) .
Co7 O39 2.020(3) .
Co7 O37 2.046(3) .
Co7 O29 2.047(3) .
Co7 O27 2.116(3) .
Co7 O34 2.184(3) .
Co7 O14 2.317(3) .
Co8 O22 1.998(3) .
Co8 O26 2.008(3) .
Co8 O13 2.047(3) .
Co8 O27 2.052(3) .
Co8 O20 2.062(3) .
Co9 O28 2.023(3) .
Co9 O24 2.038(3) 1_655
Co9 O36 2.062(3) .
Co9 O29 2.083(3) .
Co9 O34 2.136(3) .
Co9 O44 2.195(3) .
Co10 O23 2.052(3) 1_655
Co10 O45 2.077(3) .
Co10 O46 2.088(3) .
Co10 O47 2.094(3) .
Co10 O36 2.128(3) .
Co10 O44 2.181(3) .
O3 P1 1.513(3) .
O4 P1 1.511(3) .
O5 Co1 2.037(3) 1_655
O6 Co2 2.027(3) 1_655
O9 P2 1.504(3) .
O10 P2 1.547(3) .
O15 P3 1.503(3) .
O16 P3 1.530(3) .
O21 P4 1.509(3) .
O22 P4 1.524(3) .
O23 Co10 2.052(3) 1_455
O24 Co9 2.038(3) 1_455
O27 P5 1.550(3) .
O28 P5 1.502(3) .
O33 P6 1.511(3) .
O34 P6 1.517(3) .
O37 H37A 0.8499 .
O38 H38A 0.8500 .
O38 H38B 0.8500 .
O39 H39A 0.8498 .
O40 H40A 0.9600 .
O40 H40B 0.9600 .
O41 H41A 0.9599 .
O41 H41B 0.9601 .
O42 H42A 0.9599 .
O42 H42B 0.9600 .
O43 H43B 0.8500 .
O43 H43A 0.8497 .
O44 H44A 0.8501 .
O44 H44B 0.8501 .
O45 H45A 0.9600 .
O45 H45B 0.9600 .
O46 H46A 0.9600 .
O46 H46B 0.9600 .
O47 H47B 0.9602 .
O47 H47A 0.9599 .
O48 H48A 0.8499 .
O48 H48B 0.8499 .
O49 H49A 0.8501 .
O49 H49B 0.8497 .
O50 H50A 0.8499 .
O50 H50B 0.8499 .
O51 H51B 0.8500 .
O51 H51A 0.8501 .
O52 H52A 0.8501 .
O52 H52B 0.8500 .
O53 H53A 0.8500 .
O53 H53B 0.8501 .
O54 H54A 0.8500 .
O54 H54B 0.8500 .
O55 H55A 0.8499 .
O55 H55B 0.8499 .
O56 H56A 0.8501 .
O56 H56B 0.8499 .
O57 H57A 0.8501 .
O57 H57B 0.8498 .
O58 H58A 0.8502 .
O58 H58B 0.8499 .
O59 H59A 0.8500 .
O59 H59B 0.8500 .
